data_2230652
loop_
_publ_author_name
'Yaeghoobi, Marzieh'
'Khaledi, Hamid'
'Abdullah, Zanariah'
'Abd.Rahman, Noorsaadah'

_publ_section_title
;
 3-(2-Aminophenylsulfanyl)-1,3-diphenylpropan-1-one
;
_journal_issue 7
_journal_name_full 'Acta Crystallographica Section E'
_journal_page_first o1693
_journal_paper_doi 10.1107/S1600536811022112
_journal_volume 67
_journal_year 2011
_chemical_formula_iupac 'C21 H19 N O S'
_chemical_formula_moiety 'C21 H19 N O S'
_chemical_formula_sum 'C21 H19 N O S'
_chemical_formula_weight 333.43
_chemical_name_systematic
;
3-(2-Aminophenylsulfanyl)-1,3-diphenylpropan-1-one
;
_space_group_IT_number 14
_symmetry_cell_setting monoclinic
_symmetry_space_group_name_Hall '-P 2yn'
_symmetry_space_group_name_H-M 'P 1 21/n 1'
_atom_sites_solution_hydrogens geom
_atom_sites_solution_primary direct
_atom_sites_solution_secondary difmap
_audit_creation_method SHELXL-97
_cell_angle_alpha 90.00
_cell_angle_beta 95.266(2)
_cell_angle_gamma 90.00
_cell_formula_units_Z 4
_cell_length_a 11.1741(16)
_cell_length_b 5.6788(8)
_cell_length_c 27.308(4)
_cell_measurement_reflns_used 713
_cell_measurement_temperature 296(2)
_cell_measurement_theta_max 20.57
_cell_measurement_theta_min 3.03
_cell_volume 1725.5(4)
_computing_cell_refinement 'SAINT (Bruker, 2007)'
_computing_data_collection 'APEX2 (Bruker, 2007)'
_computing_data_reduction 'SAINT (Bruker, 2007)'
_computing_molecular_graphics 'X-Seed (Barbour, 2001)'
_computing_publication_material 'SHELXL97 (Sheldrick, 2008) and publCIF (Westrip, 2010)'
_computing_structure_refinement 'SHELXL97 (Sheldrick, 2008)'
_computing_structure_solution 'SHELXS97 (Sheldrick, 2008)'
_diffrn_ambient_temperature 296(2)
_diffrn_measured_fraction_theta_full 0.997
_diffrn_measured_fraction_theta_max 0.997
_diffrn_measurement_device_type 'Bruker APEX-II CCD'
_diffrn_measurement_method '\f and \w scans'
_diffrn_radiation_monochromator graphite
_diffrn_radiation_source 'fine-focus sealed tube'
_diffrn_radiation_type MoK\a
_diffrn_radiation_wavelength 0.71073
_diffrn_reflns_av_R_equivalents 0.0648
_diffrn_reflns_av_sigmaI/netI 0.0917
_diffrn_reflns_limit_h_max 13
_diffrn_reflns_limit_h_min -12
_diffrn_reflns_limit_k_max 5
_diffrn_reflns_limit_k_min -6
_diffrn_reflns_limit_l_max 33
_diffrn_reflns_limit_l_min -29
_diffrn_reflns_number 7303
_diffrn_reflns_theta_full 25.50
_diffrn_reflns_theta_max 25.50
_diffrn_reflns_theta_min 2.04
_exptl_absorpt_coefficient_mu 0.194
_exptl_absorpt_correction_T_max 0.9961
_exptl_absorpt_correction_T_min 0.9659
_exptl_absorpt_correction_type multi-scan
_exptl_absorpt_process_details '(SADABS; Sheldrick, 1996)'
_exptl_crystal_colour colorless
_exptl_crystal_density_diffrn 1.284
_exptl_crystal_density_method 'not measured'
_exptl_crystal_description lath
_exptl_crystal_F_000 704
_exptl_crystal_size_max 0.18
_exptl_crystal_size_mid 0.07
_exptl_crystal_size_min 0.02
_refine_diff_density_max 0.168
_refine_diff_density_min -0.229
_refine_ls_extinction_method none
_refine_ls_goodness_of_fit_ref 0.953
_refine_ls_hydrogen_treatment mixed
_refine_ls_matrix_type full
_refine_ls_number_parameters 223
_refine_ls_number_reflns 3195
_refine_ls_number_restraints 0
_refine_ls_restrained_S_all 0.953
_refine_ls_R_factor_all 0.1233
_refine_ls_R_factor_gt 0.0568
_refine_ls_shift/su_max 0.000
_refine_ls_shift/su_mean 0.000
_refine_ls_structure_factor_coef Fsqd
_refine_ls_weighting_details 'calc w=1/[\s^2^(Fo^2^)+(0.0336P)^2^+0.0000P] where P=(Fo^2^+2Fc^2^)/3'
_refine_ls_weighting_scheme calc
_refine_ls_wR_factor_gt 0.0844
_refine_ls_wR_factor_ref 0.1008
_reflns_number_gt 1784
_reflns_number_total 3195
_reflns_threshold_expression >2sigma(I)
_cod_data_source_file go2015.cif
_cod_data_source_block I
_cod_original_sg_symbol_H-M 'P 21/n'
_cod_database_code 2230652
_cod_database_fobs_code 2230652

loop_
_symmetry_equiv_pos_as_xyz
'x, y, z'
'-x+1/2, y+1/2, -z+1/2'
'-x, -y, -z'
'x-1/2, -y-1/2, z-1/2'

loop_
_atom_site_type_symbol
_atom_site_label
_atom_site_fract_x
_atom_site_fract_y
_atom_site_fract_z
_atom_site_U_iso_or_equiv
_atom_site_adp_type
_atom_site_calc_flag
_atom_site_refinement_flags
_atom_site_occupancy
_atom_site_symmetry_multiplicity
_atom_site_disorder_assembly
_atom_site_disorder_group
S S1 0.80339(6) 0.87951(14) 0.18814(3) 0.0447(2) Uani d . 1 1 . .
O O1 1.0501(2) 0.3126(4) 0.13496(8) 0.0647(7) Uani d . 1 1 . .
N N1 0.6375(2) 0.4530(5) 0.18086(10) 0.0544(8) Uani d . 1 1 . .
H H1A 0.684(3) 0.492(5) 0.2078(11) 0.065 Uiso d . 1 1 . .
H H1B 0.576(3) 0.353(5) 0.1859(10) 0.065 Uiso d . 1 1 . .
C C1 1.0977(3) 0.7137(6) 0.03620(11) 0.0486(8) Uani d . 1 1 . .
H H1 1.0485 0.8384 0.0436 0.058 Uiso calc R 1 1 . .
C C2 1.1576(3) 0.7203(6) -0.00593(11) 0.0583(9) Uani d . 1 1 . .
H H2 1.1483 0.8497 -0.0268 0.070 Uiso calc R 1 1 . .
C C3 1.2307(3) 0.5382(7) -0.01713(11) 0.0576(10) Uani d . 1 1 . .
H H3 1.2698 0.5429 -0.0457 0.069 Uiso calc R 1 1 . .
C C4 1.2458(3) 0.3503(6) 0.01372(11) 0.0567(9) Uani d . 1 1 . .
H H4 1.2970 0.2285 0.0065 0.068 Uiso calc R 1 1 . .
C C5 1.1859(2) 0.3390(5) 0.05554(10) 0.0479(8) Uani d . 1 1 . .
H H5 1.1957 0.2084 0.0761 0.057 Uiso calc R 1 1 . .
C C6 1.1110(2) 0.5215(5) 0.06716(10) 0.0372(7) Uani d . 1 1 . .
C C7 1.0446(3) 0.4961(6) 0.11240(11) 0.0421(8) Uani d . 1 1 . .
C C8 0.9699(2) 0.7008(5) 0.12804(9) 0.0407(8) Uani d . 1 1 . .
H H8A 0.9049 0.7301 0.1027 0.049 Uiso calc R 1 1 . .
H H8B 1.0198 0.8409 0.1310 0.049 Uiso calc R 1 1 . .
C C9 0.9174(2) 0.6565(5) 0.17669(9) 0.0389(7) Uani d . 1 1 . .
H H9 0.8789 0.5013 0.1753 0.047 Uiso calc R 1 1 . .
C C10 1.0071(2) 0.6649(5) 0.22161(9) 0.0330(7) Uani d . 1 1 . .
C C11 1.0841(2) 0.8534(5) 0.23096(10) 0.0397(7) Uani d . 1 1 . .
H H11 1.0841 0.9755 0.2083 0.048 Uiso calc R 1 1 . .
C C12 1.1609(2) 0.8630(6) 0.27341(11) 0.0484(8) Uani d . 1 1 . .
H H12 1.2120 0.9912 0.2792 0.058 Uiso calc R 1 1 . .
C C13 1.1620(3) 0.6835(6) 0.30718(11) 0.0511(9) Uani d . 1 1 . .
H H13 1.2142 0.6889 0.3357 0.061 Uiso calc R 1 1 . .
C C14 1.0852(3) 0.4954(6) 0.29848(11) 0.0502(9) Uani d . 1 1 . .
H H14 1.0850 0.3743 0.3214 0.060 Uiso calc R 1 1 . .
C C15 1.0089(2) 0.4857(5) 0.25623(10) 0.0436(8) Uani d . 1 1 . .
H H15 0.9577 0.3574 0.2507 0.052 Uiso calc R 1 1 . .
C C16 0.6144(2) 0.6174(5) 0.14430(10) 0.0378(7) Uani d . 1 1 . .
C C17 0.5196(3) 0.5843(6) 0.10811(11) 0.0507(9) Uani d . 1 1 . .
H H17 0.4728 0.4490 0.1084 0.061 Uiso calc R 1 1 . .
C C18 0.4949(3) 0.7500(7) 0.07200(11) 0.0577(9) Uani d . 1 1 . .
H H18 0.4307 0.7263 0.0483 0.069 Uiso calc R 1 1 . .
C C19 0.5635(3) 0.9510(6) 0.07023(11) 0.0559(9) Uani d . 1 1 . .
H H19 0.5454 1.0636 0.0460 0.067 Uiso calc R 1 1 . .
C C20 0.6588(3) 0.9817(6) 0.10486(10) 0.0465(8) Uani d . 1 1 . .
H H20 0.7062 1.1157 0.1035 0.056 Uiso calc R 1 1 . .
C C21 0.6864(2) 0.8180(5) 0.14189(9) 0.0338(7) Uani d . 1 1 . .

loop_
_atom_site_aniso_label
_atom_site_aniso_U_11
_atom_site_aniso_U_22
_atom_site_aniso_U_33
_atom_site_aniso_U_12
_atom_site_aniso_U_13
_atom_site_aniso_U_23
S1 0.0366(4) 0.0552(6) 0.0419(5) 0.0055(4) 0.0013(3) -0.0142(4)
O1 0.0848(17) 0.0482(16) 0.0659(16) 0.0140(14) 0.0324(13) 0.0095(12)
N1 0.0539(18) 0.055(2) 0.0551(19) -0.0092(15) 0.0070(14) 0.0093(15)
C1 0.0494(19) 0.046(2) 0.051(2) 0.0072(17) 0.0098(16) -0.0029(16)
C2 0.066(2) 0.062(3) 0.049(2) -0.007(2) 0.0129(18) 0.0073(17)
C3 0.056(2) 0.076(3) 0.043(2) -0.011(2) 0.0160(17) -0.011(2)
C4 0.054(2) 0.064(3) 0.054(2) 0.005(2) 0.0158(17) -0.0135(19)
C5 0.0485(18) 0.048(2) 0.0475(19) 0.0047(17) 0.0076(15) -0.0042(15)
C6 0.0360(16) 0.041(2) 0.0340(17) -0.0026(16) 0.0022(13) -0.0057(15)
C7 0.0443(18) 0.041(2) 0.0407(19) 0.0012(17) 0.0034(14) -0.0034(16)
C8 0.0407(17) 0.045(2) 0.0359(17) 0.0067(16) 0.0029(14) -0.0011(14)
C9 0.0352(16) 0.0400(19) 0.0422(18) 0.0033(15) 0.0077(14) -0.0058(14)
C10 0.0278(15) 0.039(2) 0.0333(17) -0.0005(15) 0.0076(12) -0.0016(14)
C11 0.0399(17) 0.040(2) 0.0396(18) 0.0015(17) 0.0046(14) 0.0029(14)
C12 0.0359(17) 0.055(2) 0.054(2) -0.0087(17) 0.0011(15) -0.0067(18)
C13 0.0375(18) 0.080(3) 0.0357(18) 0.0085(19) 0.0028(15) -0.0006(19)
C14 0.0458(19) 0.060(2) 0.046(2) 0.0026(18) 0.0103(16) 0.0154(16)
C15 0.0386(17) 0.043(2) 0.050(2) -0.0052(16) 0.0071(16) 0.0022(16)
C16 0.0350(16) 0.045(2) 0.0346(17) 0.0033(17) 0.0080(14) -0.0009(15)
C17 0.0433(18) 0.059(2) 0.050(2) -0.0076(18) 0.0053(16) -0.0097(18)
C18 0.047(2) 0.081(3) 0.043(2) 0.003(2) -0.0101(16) -0.0156(19)
C19 0.062(2) 0.066(3) 0.039(2) 0.015(2) 0.0013(17) 0.0046(16)
C20 0.0484(19) 0.049(2) 0.0423(19) 0.0011(17) 0.0056(16) 0.0006(16)
C21 0.0306(15) 0.0382(19) 0.0334(17) 0.0019(15) 0.0069(13) -0.0054(14)

loop_
_atom_type_symbol
_atom_type_description
_atom_type_scat_dispersion_real
_atom_type_scat_dispersion_imag
_atom_type_scat_source
C C 0.0033 0.0016 'International Tables Vol C Tables 4.2.6.8 and 6.1.1.4'
H H 0.0000 0.0000 'International Tables Vol C Tables 4.2.6.8 and 6.1.1.4'
N N 0.0061 0.0033 'International Tables Vol C Tables 4.2.6.8 and 6.1.1.4'
S S 0.1246 0.1234 'International Tables Vol C Tables 4.2.6.8 and 6.1.1.4'
O O 0.0106 0.0060 'International Tables Vol C Tables 4.2.6.8 and 6.1.1.4'

loop_
_geom_angle_atom_site_label_1
_geom_angle_atom_site_label_2
_geom_angle_atom_site_label_3
_geom_angle_site_symmetry_1
_geom_angle_site_symmetry_3
_geom_angle
_geom_angle_publ_flag
C21 S1 C9 . . 102.73(12) ?
C16 N1 H1A . . 119(2) ?
C16 N1 H1B . . 116.2(19) ?
H1A N1 H1B . . 115(3) ?
C6 C1 C2 . . 119.8(3) ?
C6 C1 H1 . . 120.1 ?
C2 C1 H1 . . 120.1 ?
C3 C2 C1 . . 120.6(3) ?
C3 C2 H2 . . 119.7 ?
C1 C2 H2 . . 119.7 ?
C4 C3 C2 . . 119.8(3) ?
C4 C3 H3 . . 120.1 ?
C2 C3 H3 . . 120.1 ?
C3 C4 C5 . . 120.5(3) ?
C3 C4 H4 . . 119.7 ?
C5 C4 H4 . . 119.7 ?
C4 C5 C6 . . 120.3(3) ?
C4 C5 H5 . . 119.9 ?
C6 C5 H5 . . 119.9 ?
C1 C6 C5 . . 118.9(3) ?
C1 C6 C7 . . 123.0(3) ?
C5 C6 C7 . . 118.0(3) ?
O1 C7 C6 . . 119.7(3) ?
O1 C7 C8 . . 121.4(3) ?
C6 C7 C8 . . 118.9(3) ?
C7 C8 C9 . . 112.7(2) ?
C7 C8 H8A . . 109.1 ?
C9 C8 H8A . . 109.1 ?
C7 C8 H8B . . 109.1 ?
C9 C8 H8B . . 109.1 ?
H8A C8 H8B . . 107.8 ?
C10 C9 C8 . . 115.0(2) ?
C10 C9 S1 . . 104.94(17) ?
C8 C9 S1 . . 111.25(19) ?
C10 C9 H9 . . 108.5 ?
C8 C9 H9 . . 108.5 ?
S1 C9 H9 . . 108.5 ?
C11 C10 C15 . . 118.2(3) ?
C11 C10 C9 . . 121.9(2) ?
C15 C10 C9 . . 119.8(3) ?
C12 C11 C10 . . 121.0(3) ?
C12 C11 H11 . . 119.5 ?
C10 C11 H11 . . 119.5 ?
C13 C12 C11 . . 120.1(3) ?
C13 C12 H12 . . 120.0 ?
C11 C12 H12 . . 120.0 ?
C12 C13 C14 . . 119.5(3) ?
C12 C13 H13 . . 120.2 ?
C14 C13 H13 . . 120.2 ?
C15 C14 C13 . . 120.4(3) ?
C15 C14 H14 . . 119.8 ?
C13 C14 H14 . . 119.8 ?
C14 C15 C10 . . 120.8(3) ?
C14 C15 H15 . . 119.6 ?
C10 C15 H15 . . 119.6 ?
N1 C16 C17 . . 120.2(3) ?
N1 C16 C21 . . 121.1(3) ?
C17 C16 C21 . . 118.7(3) ?
C18 C17 C16 . . 120.5(3) ?
C18 C17 H17 . . 119.8 ?
C16 C17 H17 . . 119.8 ?
C17 C18 C19 . . 121.1(3) ?
C17 C18 H18 . . 119.4 ?
C19 C18 H18 . . 119.4 ?
C20 C19 C18 . . 118.8(3) ?
C20 C19 H19 . . 120.6 ?
C18 C19 H19 . . 120.6 ?
C19 C20 C21 . . 121.7(3) ?
C19 C20 H20 . . 119.1 ?
C21 C20 H20 . . 119.1 ?
C20 C21 C16 . . 119.3(3) ?
C20 C21 S1 . . 119.3(2) ?
C16 C21 S1 . . 121.2(2) ?

loop_
_geom_bond_atom_site_label_1
_geom_bond_atom_site_label_2
_geom_bond_site_symmetry_2
_geom_bond_distance
_geom_bond_publ_flag
S1 C21 . 1.767(3) ?
S1 C9 . 1.843(3) ?
O1 C7 . 1.209(3) ?
N1 C16 . 1.374(4) ?
N1 H1A . 0.89(3) ?
N1 H1B . 0.91(3) ?
C1 C6 . 1.380(4) ?
C1 C2 . 1.384(4) ?
C1 H1 . 0.9300 ?
C2 C3 . 1.370(4) ?
C2 H2 . 0.9300 ?
C3 C4 . 1.360(4) ?
C3 H3 . 0.9300 ?
C4 C5 . 1.377(4) ?
C4 H4 . 0.9300 ?
C5 C6 . 1.387(4) ?
C5 H5 . 0.9300 ?
C6 C7 . 1.505(4) ?
C7 C8 . 1.515(4) ?
C8 C9 . 1.522(3) ?
C8 H8A . 0.9700 ?
C8 H8B . 0.9700 ?
C9 C10 . 1.512(3) ?
C9 H9 . 0.9800 ?
C10 C11 . 1.382(3) ?
C10 C15 . 1.388(4) ?
C11 C12 . 1.379(4) ?
C11 H11 . 0.9300 ?
C12 C13 . 1.374(4) ?
C12 H12 . 0.9300 ?
C13 C14 . 1.377(4) ?
C13 H13 . 0.9300 ?
C14 C15 . 1.371(4) ?
C14 H14 . 0.9300 ?
C15 H15 . 0.9300 ?
C16 C17 . 1.393(4) ?
C16 C21 . 1.400(4) ?
C17 C18 . 1.373(4) ?
C17 H17 . 0.9300 ?
C18 C19 . 1.378(4) ?
C18 H18 . 0.9300 ?
C19 C20 . 1.369(4) ?
C19 H19 . 0.9300 ?
C20 C21 . 1.387(4) ?
C20 H20 . 0.9300 ?

loop_
_geom_hbond_atom_site_label_D
_geom_hbond_atom_site_label_H
_geom_hbond_atom_site_label_A
_geom_hbond_site_symmetry_A
_geom_hbond_distance_DH
_geom_hbond_distance_HA
_geom_hbond_distance_DA
_geom_hbond_angle_DHA
N1 H1B Cg1 2_645 0.91(3) 2.55(3) 3.400(3) 155(2)
C12 H12 Cg1 2_755 0.93 2.86 3.581(4) 135
C14 H14 Cg2 2_645 0.93 2.93 3.587(3) 128

loop_
_cod_related_entry_id
_cod_related_entry_database
_cod_related_entry_code
1 ChemSpider 272500
